data_4082481
loop_
_publ_author_name
'Lee, Young Hoon'
'Nghia, Nguyen Van'
'Go, Min Jeong'
'Lee, Junseong'
'Lee, Sang Uck'
'Lee, Min Hyung'

_publ_section_title
;
 Terpyridine--Triarylborane Conjugates for the Dual Complexation of
 Zinc(II) Cation and Fluoride Anion
;
_journal_issue 3
_journal_name_full Organometallics
_journal_page_first 753
_journal_paper_doi 10.1021/om401151p
_journal_volume 33
_journal_year 2014
_chemical_formula_moiety C41H36BCl2N3Zn
_chemical_formula_sum 'C41 H36 B Cl2 N3 Zn'
_chemical_formula_weight 717.81
_chemical_name_systematic
; 
 ? 
;
_space_group_IT_number 2
_symmetry_cell_setting triclinic
_symmetry_space_group_name_Hall '-P 1'
_symmetry_space_group_name_H-M 'P -1'
_atom_sites_solution_hydrogens geom
_atom_sites_solution_primary direct
_atom_sites_solution_secondary difmap
_audit_creation_method SHELXL-97
_cell_angle_alpha 89.841(2)
_cell_angle_beta 83.333(2)
_cell_angle_gamma 84.430(2)
_cell_formula_units_Z 2
_cell_length_a 8.4974(3)
_cell_length_b 8.5062(3)
_cell_length_c 24.2990(9)
_cell_measurement_reflns_used 9878
_cell_measurement_temperature 100(2)
_cell_measurement_theta_max 28.37
_cell_measurement_theta_min 2.53
_cell_volume 1736.17(11)
_computing_cell_refinement 'Bruker SAINT'
_computing_data_collection 'Bruker APEX2'
_computing_data_reduction 'Bruker SAINT'
_computing_molecular_graphics 'Bruker SHELXTL'
_computing_publication_material 'Bruker SHELXTL'
_computing_structure_refinement 'SHELXL-97 (Sheldrick, 2008)'
_computing_structure_solution 'SHELXS-97 (Sheldrick, 2008)'
_diffrn_ambient_temperature 100(2)
_diffrn_measured_fraction_theta_full 0.985
_diffrn_measured_fraction_theta_max 0.985
_diffrn_measurement_device_type 'Bruker APEX-II CCD'
_diffrn_measurement_method 'phi and omega scans'
_diffrn_radiation_monochromator graphite
_diffrn_radiation_source 'fine-focus sealed tube'
_diffrn_radiation_type MoK\a
_diffrn_radiation_wavelength 0.71073
_diffrn_reflns_av_R_equivalents 0.0124
_diffrn_reflns_av_sigmaI/netI 0.0150
_diffrn_reflns_limit_h_max 10
_diffrn_reflns_limit_h_min -10
_diffrn_reflns_limit_k_max 8
_diffrn_reflns_limit_k_min -10
_diffrn_reflns_limit_l_max 28
_diffrn_reflns_limit_l_min -29
_diffrn_reflns_number 15749
_diffrn_reflns_theta_full 25.50
_diffrn_reflns_theta_max 25.50
_diffrn_reflns_theta_min 0.84
_exptl_absorpt_coefficient_mu 0.896
_exptl_absorpt_correction_T_max 0.9158
_exptl_absorpt_correction_T_min 0.8774
_exptl_absorpt_correction_type empirical
_exptl_absorpt_process_details SADABS
_exptl_crystal_colour colorless
_exptl_crystal_density_diffrn 1.373
_exptl_crystal_density_method 'not measured'
_exptl_crystal_description block
_exptl_crystal_F_000 744
_exptl_crystal_size_max 0.15
_exptl_crystal_size_mid 0.13
_exptl_crystal_size_min 0.10
_refine_diff_density_max 0.351
_refine_diff_density_min -0.367
_refine_diff_density_rms 0.090
_refine_ls_extinction_method none
_refine_ls_goodness_of_fit_ref 1.049
_refine_ls_hydrogen_treatment constr
_refine_ls_matrix_type full
_refine_ls_number_parameters 439
_refine_ls_number_reflns 6372
_refine_ls_number_restraints 0
_refine_ls_restrained_S_all 1.049
_refine_ls_R_factor_all 0.0255
_refine_ls_R_factor_gt 0.0232
_refine_ls_shift/su_max 0.002
_refine_ls_shift/su_mean 0.000
_refine_ls_structure_factor_coef Fsqd
_refine_ls_weighting_details 'calc w=1/[\s^2^(Fo^2^)+(0.0500P)^2^+0.8000P] where P=(Fo^2^+2Fc^2^)/3'
_refine_ls_weighting_scheme calc
_refine_ls_wR_factor_gt 0.0702
_refine_ls_wR_factor_ref 0.0769
_reflns_number_gt 6057
_reflns_number_total 6372
_reflns_threshold_expression >2sigma(I)
_cod_data_source_file om401151p_si_002.cif
_cod_data_source_block 3ZnCl2
_cod_depositor_comments
;
The following automatic conversions were performed:

'_symmetry_cell_setting' value 'Triclinic' changed to 'triclinic'
according to
/usr/data/users/saulius/automatic-downloads/current/ACS/lib/dictionaries/cif_core.dic
dictionary named 'cif_core.dic' version 2.4.2 from 2011-04-26.

Automatic conversion script
Id: cif_fix_values 2281 2013-09-26 08:29:07Z andrius 
;
_cod_original_sg_symbol_H-M 'P-1   '
_cod_database_code 4082481

loop_
_symmetry_equiv_pos_as_xyz
'x, y, z'
'-x, -y, -z'

loop_
_atom_site_label
_atom_site_type_symbol
_atom_site_fract_x
_atom_site_fract_y
_atom_site_fract_z
_atom_site_U_iso_or_equiv
_atom_site_adp_type
_atom_site_occupancy
_atom_site_symmetry_multiplicity
_atom_site_calc_flag
_atom_site_refinement_flags
Zn1 Zn -0.105977(19) 0.633487(19) 0.585060(7) 0.01285(7) Uani 1 1 d .
Cl1 Cl -0.17731(4) 0.75653(5) 0.507798(15) 0.01841(10) Uani 1 1 d .
Cl2 Cl -0.22325(5) 0.75692(5) 0.664502(16) 0.01944(10) Uani 1 1 d .
N1 N 0.03995(15) 0.44637(15) 0.61433(5) 0.0137(3) Uani 1 1 d .
N2 N 0.12743(15) 0.72129(15) 0.58637(5) 0.0143(3) Uani 1 1 d .
N3 N -0.23202(16) 0.42357(15) 0.57772(5) 0.0154(3) Uani 1 1 d .
B1 B 0.1464(2) 0.1154(2) 0.86129(8) 0.0178(4) Uani 1 1 d .
C1 C 0.16205(19) 0.19873(19) 0.91800(7) 0.0187(3) Uani 1 1 d .
C2 C 0.3092(2) 0.2499(2) 0.92837(7) 0.0215(4) Uani 1 1 d .
C3 C 0.3227(2) 0.3240(2) 0.97840(7) 0.0233(4) Uani 1 1 d .
H3 H 0.4219 0.3599 0.9843 0.028 Uiso 1 1 calc R
C4 C 0.1956(2) 0.3470(2) 1.01986(7) 0.0227(4) Uani 1 1 d .
C5 C 0.0515(2) 0.2952(2) 1.00985(7) 0.0217(4) Uani 1 1 d .
H5 H -0.0368 0.3099 1.0378 0.026 Uiso 1 1 calc R
C6 C 0.0322(2) 0.22236(19) 0.96010(7) 0.0193(3) Uani 1 1 d .
C7 C 0.4552(2) 0.2308(2) 0.88584(8) 0.0290(4) Uani 1 1 d .
H7A H 0.5270 0.3102 0.8927 0.043 Uiso 1 1 calc R
H7B H 0.4228 0.2449 0.8486 0.043 Uiso 1 1 calc R
H7C H 0.5103 0.1249 0.8887 0.043 Uiso 1 1 calc R
C8 C 0.2125(2) 0.4264(2) 1.07397(8) 0.0285(4) Uani 1 1 d .
H8A H 0.1165 0.4975 1.0854 0.043 Uiso 1 1 calc R
H8B H 0.3053 0.4872 1.0693 0.043 Uiso 1 1 calc R
H8C H 0.2267 0.3461 1.1024 0.043 Uiso 1 1 calc R
C9 C -0.1271(2) 0.1637(2) 0.95392(7) 0.0249(4) Uani 1 1 d .
H9A H -0.1221 0.0501 0.9613 0.037 Uiso 1 1 calc R
H9B H -0.1532 0.1833 0.9161 0.037 Uiso 1 1 calc R
H9C H -0.2094 0.2196 0.9804 0.037 Uiso 1 1 calc R
C10 C 0.01576(19) 0.17856(19) 0.82328(6) 0.0170(3) Uani 1 1 d .
C11 C 0.00246(19) 0.33749(19) 0.80587(6) 0.0169(3) Uani 1 1 d .
C12 C -0.12053(19) 0.39310(19) 0.77535(7) 0.0184(3) Uani 1 1 d .
H12 H -0.1279 0.5001 0.7638 0.022 Uiso 1 1 calc R
C13 C -0.23239(19) 0.2963(2) 0.76135(6) 0.0188(3) Uani 1 1 d .
C14 C -0.21698(19) 0.1388(2) 0.77723(7) 0.0206(3) Uani 1 1 d .
H14 H -0.2914 0.0705 0.7674 0.025 Uiso 1 1 calc R
C15 C -0.0948(2) 0.0791(2) 0.80727(7) 0.0204(3) Uani 1 1 d .
C16 C 0.1248(2) 0.4477(2) 0.81610(7) 0.0227(4) Uani 1 1 d .
H16A H 0.0907 0.5540 0.8037 0.034 Uiso 1 1 calc R
H16B H 0.2275 0.4100 0.7955 0.034 Uiso 1 1 calc R
H16C H 0.1357 0.4506 0.8558 0.034 Uiso 1 1 calc R
C17 C -0.3671(2) 0.3579(2) 0.72923(7) 0.0241(4) Uani 1 1 d .
H17A H -0.4647 0.3801 0.7548 0.036 Uiso 1 1 calc R
H17B H -0.3836 0.2783 0.7019 0.036 Uiso 1 1 calc R
H17C H -0.3404 0.4551 0.7101 0.036 Uiso 1 1 calc R
C18 C -0.0882(2) -0.0939(2) 0.82265(9) 0.0339(5) Uani 1 1 d .
H18A H -0.1847 -0.1374 0.8135 0.051 Uiso 1 1 calc R
H18B H -0.0811 -0.1046 0.8625 0.051 Uiso 1 1 calc R
H18C H 0.0054 -0.1516 0.8019 0.051 Uiso 1 1 calc R
C19 C 0.26461(19) -0.03684(19) 0.84652(7) 0.0175(3) Uani 1 1 d .
C20 C 0.34189(19) -0.07662(19) 0.79313(7) 0.0165(3) Uani 1 1 d .
C21 C 0.4516(2) -0.2107(2) 0.78419(7) 0.0207(3) Uani 1 1 d .
H21 H 0.5061 -0.2334 0.7483 0.025 Uiso 1 1 calc R
C22 C 0.4800(2) -0.3101(2) 0.82794(7) 0.0249(4) Uani 1 1 d .
H22 H 0.5534 -0.4017 0.8219 0.030 Uiso 1 1 calc R
C23 C 0.4020(2) -0.2765(2) 0.88035(7) 0.0269(4) Uani 1 1 d .
H23 H 0.4183 -0.3472 0.9099 0.032 Uiso 1 1 calc R
C24 C 0.2999(2) -0.1393(2) 0.88960(7) 0.0232(4) Uani 1 1 d .
H24 H 0.2524 -0.1142 0.9263 0.028 Uiso 1 1 calc R
C25 C 0.30857(19) 0.02439(19) 0.74757(6) 0.0171(3) Uani 1 1 d .
C26 C 0.2688(2) 0.11401(19) 0.71256(7) 0.0187(3) Uani 1 1 d .
C27 C 0.19667(19) 0.22447(19) 0.67618(6) 0.0168(3) Uani 1 1 d .
C28 C 0.25885(19) 0.36798(19) 0.66373(6) 0.0172(3) Uani 1 1 d .
H28 H 0.3562 0.3904 0.6762 0.021 Uiso 1 1 calc R
C29 C 0.17563(18) 0.47733(18) 0.63273(6) 0.0146(3) Uani 1 1 d .
C30 C -0.01711(18) 0.30670(18) 0.62348(6) 0.0147(3) Uani 1 1 d .
C31 C 0.05700(19) 0.19212(19) 0.65486(6) 0.0163(3) Uani 1 1 d .
H31 H 0.0141 0.0939 0.6618 0.020 Uiso 1 1 calc R
C32 C 0.22666(18) 0.63471(18) 0.61670(6) 0.0145(3) Uani 1 1 d .
C33 C 0.36520(19) 0.68915(19) 0.63066(7) 0.0182(3) Uani 1 1 d .
H33 H 0.4332 0.6261 0.6521 0.022 Uiso 1 1 calc R
C34 C 0.40305(19) 0.8372(2) 0.61279(7) 0.0196(3) Uani 1 1 d .
H34 H 0.4965 0.8780 0.6224 0.023 Uiso 1 1 calc R
C35 C 0.30282(19) 0.92470(19) 0.58083(7) 0.0181(3) Uani 1 1 d .
H35 H 0.3274 1.0255 0.5674 0.022 Uiso 1 1 calc R
C36 C 0.16561(18) 0.86253(19) 0.56869(6) 0.0159(3) Uani 1 1 d .
H36 H 0.0963 0.9230 0.5469 0.019 Uiso 1 1 calc R
C37 C -0.16376(18) 0.28904(18) 0.59735(6) 0.0147(3) Uani 1 1 d .
C38 C -0.22278(19) 0.14451(19) 0.59120(7) 0.0187(3) Uani 1 1 d .
H38 H -0.1725 0.0508 0.6054 0.022 Uiso 1 1 calc R
C39 C -0.35643(19) 0.1399(2) 0.56400(7) 0.0208(3) Uani 1 1 d .
H39 H -0.3971 0.0419 0.5582 0.025 Uiso 1 1 calc R
C40 C -0.43075(19) 0.2784(2) 0.54532(7) 0.0206(3) Uani 1 1 d .
H40 H -0.5252 0.2780 0.5279 0.025 Uiso 1 1 calc R
C41 C -0.36370(19) 0.41790(19) 0.55274(7) 0.0184(3) Uani 1 1 d .
H41 H -0.4132 0.5134 0.5396 0.022 Uiso 1 1 calc R

loop_
_atom_site_aniso_label
_atom_site_aniso_U_11
_atom_site_aniso_U_22
_atom_site_aniso_U_33
_atom_site_aniso_U_23
_atom_site_aniso_U_13
_atom_site_aniso_U_12
Zn1 0.01192(10) 0.01227(10) 0.01447(11) 0.00228(7) -0.00284(7) -0.00024(7)
Cl1 0.01953(19) 0.0196(2) 0.01710(19) 0.00575(15) -0.00594(15) -0.00256(15)
Cl2 0.01872(19) 0.0212(2) 0.01729(19) -0.00126(15) 0.00042(14) 0.00083(15)
N1 0.0136(6) 0.0131(6) 0.0138(6) 0.0010(5) -0.0010(5) 0.0005(5)
N2 0.0118(6) 0.0163(7) 0.0145(6) 0.0019(5) -0.0015(5) 0.0003(5)
N3 0.0156(6) 0.0143(6) 0.0162(6) 0.0014(5) -0.0018(5) -0.0009(5)
B1 0.0151(8) 0.0198(9) 0.0181(9) 0.0047(7) 0.0008(7) -0.0027(7)
C1 0.0176(8) 0.0187(8) 0.0190(8) 0.0034(6) -0.0031(6) 0.0034(6)
C2 0.0184(8) 0.0247(9) 0.0206(8) 0.0021(7) -0.0026(7) 0.0019(7)
C3 0.0200(8) 0.0243(9) 0.0262(9) 0.0010(7) -0.0068(7) 0.0002(7)
C4 0.0277(9) 0.0187(8) 0.0212(9) 0.0030(7) -0.0059(7) 0.0036(7)
C5 0.0215(8) 0.0216(8) 0.0199(8) 0.0031(7) 0.0022(6) 0.0039(7)
C6 0.0188(8) 0.0182(8) 0.0199(8) 0.0050(6) -0.0021(6) 0.0027(6)
C7 0.0188(9) 0.0407(11) 0.0273(10) -0.0042(8) -0.0008(7) -0.0043(8)
C8 0.0332(10) 0.0281(10) 0.0241(9) -0.0013(7) -0.0053(8) 0.0003(8)
C9 0.0196(8) 0.0299(10) 0.0242(9) 0.0029(7) 0.0013(7) -0.0012(7)
C10 0.0148(7) 0.0188(8) 0.0162(8) 0.0002(6) 0.0003(6) 0.0021(6)
C11 0.0166(8) 0.0181(8) 0.0146(7) -0.0007(6) 0.0012(6) 0.0016(6)
C12 0.0182(8) 0.0173(8) 0.0177(8) 0.0020(6) 0.0017(6) 0.0040(6)
C13 0.0149(8) 0.0254(9) 0.0144(8) 0.0002(6) 0.0003(6) 0.0039(7)
C14 0.0160(8) 0.0239(9) 0.0220(8) -0.0007(7) -0.0019(6) -0.0027(7)
C15 0.0198(8) 0.0187(8) 0.0221(8) 0.0019(7) -0.0014(6) -0.0002(7)
C16 0.0225(9) 0.0185(8) 0.0276(9) 0.0027(7) -0.0050(7) -0.0016(7)
C17 0.0189(8) 0.0314(10) 0.0213(9) 0.0013(7) -0.0040(7) 0.0039(7)
C18 0.0323(10) 0.0221(10) 0.0511(12) 0.0087(9) -0.0167(9) -0.0078(8)
C19 0.0166(8) 0.0192(8) 0.0168(8) 0.0032(6) -0.0033(6) -0.0005(6)
C20 0.0173(8) 0.0169(8) 0.0158(8) 0.0025(6) -0.0043(6) -0.0017(6)
C21 0.0224(8) 0.0209(8) 0.0179(8) 0.0005(7) -0.0025(6) 0.0025(7)
C22 0.0266(9) 0.0210(9) 0.0255(9) 0.0020(7) -0.0051(7) 0.0082(7)
C23 0.0310(10) 0.0260(9) 0.0222(9) 0.0104(7) -0.0045(7) 0.0063(8)
C24 0.0249(9) 0.0273(9) 0.0155(8) 0.0058(7) 0.0000(7) 0.0041(7)
C25 0.0176(8) 0.0176(8) 0.0153(8) -0.0009(6) -0.0008(6) 0.0009(6)
C26 0.0207(8) 0.0187(8) 0.0160(8) 0.0011(7) -0.0012(6) 0.0007(6)
C27 0.0189(8) 0.0178(8) 0.0120(7) 0.0008(6) 0.0010(6) 0.0042(6)
C28 0.0156(7) 0.0196(8) 0.0161(8) 0.0014(6) -0.0030(6) 0.0014(6)
C29 0.0145(7) 0.0159(8) 0.0128(7) -0.0003(6) -0.0011(6) 0.0006(6)
C30 0.0149(7) 0.0141(7) 0.0139(7) -0.0004(6) 0.0015(6) 0.0007(6)
C31 0.0186(8) 0.0141(7) 0.0151(7) 0.0020(6) 0.0012(6) 0.0012(6)
C32 0.0134(7) 0.0162(8) 0.0133(7) 0.0002(6) -0.0006(6) 0.0005(6)
C33 0.0170(8) 0.0187(8) 0.0191(8) 0.0010(6) -0.0051(6) 0.0001(6)
C34 0.0151(8) 0.0216(8) 0.0227(8) 0.0001(7) -0.0036(6) -0.0040(6)
C35 0.0172(8) 0.0165(8) 0.0206(8) 0.0023(6) 0.0001(6) -0.0036(6)
C36 0.0139(7) 0.0163(8) 0.0168(8) 0.0039(6) -0.0004(6) 0.0004(6)
C37 0.0142(7) 0.0152(8) 0.0139(7) 0.0014(6) 0.0014(6) -0.0004(6)
C38 0.0180(8) 0.0146(8) 0.0227(8) 0.0029(6) 0.0010(6) -0.0014(6)
C39 0.0178(8) 0.0176(8) 0.0269(9) 0.0005(7) 0.0017(7) -0.0066(6)
C40 0.0151(8) 0.0226(9) 0.0248(9) 0.0011(7) -0.0033(6) -0.0045(7)
C41 0.0168(8) 0.0180(8) 0.0206(8) 0.0025(6) -0.0045(6) -0.0008(6)

loop_
_atom_type_symbol
_atom_type_description
_atom_type_scat_dispersion_real
_atom_type_scat_dispersion_imag
_atom_type_scat_source
C C 0.0033 0.0016 'International Tables Vol C Tables 4.2.6.8 and 6.1.1.4'
H H 0.0000 0.0000 'International Tables Vol C Tables 4.2.6.8 and 6.1.1.4'
B B 0.0013 0.0007 'International Tables Vol C Tables 4.2.6.8 and 6.1.1.4'
N N 0.0061 0.0033 'International Tables Vol C Tables 4.2.6.8 and 6.1.1.4'
Cl Cl 0.1484 0.1585 'International Tables Vol C Tables 4.2.6.8 and 6.1.1.4'
Zn Zn 0.2839 1.4301 'International Tables Vol C Tables 4.2.6.8 and 6.1.1.4'

loop_
_geom_angle_atom_site_label_1
_geom_angle_atom_site_label_2
_geom_angle_atom_site_label_3
_geom_angle
N1 Zn1 N3 74.55(5)
N1 Zn1 N2 74.24(5)
N3 Zn1 N2 145.14(5)
N1 Zn1 Cl1 144.15(4)
N3 Zn1 Cl1 97.36(4)
N2 Zn1 Cl1 98.84(3)
N1 Zn1 Cl2 102.89(4)
N3 Zn1 Cl2 105.34(4)
N2 Zn1 Cl2 96.40(4)
Cl1 Zn1 Cl2 112.882(16)
C29 N1 C30 120.92(13)
C29 N1 Zn1 118.66(10)
C30 N1 Zn1 119.29(10)
C36 N2 C32 118.75(13)
C36 N2 Zn1 125.26(10)
C32 N2 Zn1 114.83(10)
C41 N3 C37 118.67(14)
C41 N3 Zn1 125.34(11)
C37 N3 Zn1 115.87(10)
C19 B1 C1 115.70(14)
C19 B1 C10 122.77(15)
C1 B1 C10 121.50(15)
C2 C1 C6 118.04(15)
C2 C1 B1 120.17(15)
C6 C1 B1 121.78(15)
C3 C2 C1 120.12(16)
C3 C2 C7 117.75(16)
C1 C2 C7 122.11(16)
C4 C3 C2 121.95(16)
C5 C4 C3 117.86(16)
C5 C4 C8 120.85(17)
C3 C4 C8 121.30(17)
C4 C5 C6 122.06(16)
C5 C6 C1 119.96(16)
C5 C6 C9 118.26(15)
C1 C6 C9 121.72(15)
C15 C10 C11 117.99(14)
C15 C10 B1 120.85(14)
C11 C10 B1 121.12(15)
C12 C11 C10 120.01(15)
C12 C11 C16 118.26(15)
C10 C11 C16 121.60(14)
C13 C12 C11 121.80(15)
C12 C13 C14 118.22(15)
C12 C13 C17 121.59(15)
C14 C13 C17 120.18(16)
C13 C14 C15 121.44(16)
C14 C15 C10 120.47(15)
C14 C15 C18 117.47(16)
C10 C15 C18 122.05(15)
C24 C19 C20 116.92(15)
C24 C19 B1 118.07(15)
C20 C19 B1 124.99(14)
C21 C20 C19 121.18(14)
C21 C20 C25 119.91(15)
C19 C20 C25 118.91(14)
C22 C21 C20 119.67(16)
C23 C22 C21 120.26(16)
C22 C23 C24 119.85(15)
C23 C24 C19 121.97(16)
C26 C25 C20 174.11(18)
C25 C26 C27 170.65(18)
C28 C27 C31 119.19(14)
C28 C27 C26 121.04(15)
C31 C27 C26 119.69(15)
C29 C28 C27 118.67(15)
N1 C29 C28 121.20(14)
N1 C29 C32 114.19(13)
C28 C29 C32 124.61(14)
N1 C30 C31 121.52(14)
N1 C30 C37 113.77(13)
C31 C30 C37 124.72(14)
C30 C31 C27 118.38(15)
N2 C32 C33 122.04(14)
N2 C32 C29 114.39(13)
C33 C32 C29 123.56(14)
C32 C33 C34 118.89(15)
C35 C34 C33 119.04(15)
C34 C35 C36 118.76(15)
N2 C36 C35 122.49(14)
N3 C37 C38 122.17(14)
N3 C37 C30 114.73(13)
C38 C37 C30 123.04(14)
C39 C38 C37 118.47(15)
C40 C39 C38 119.81(15)
C39 C40 C41 118.15(15)
N3 C41 C40 122.67(15)

loop_
_geom_bond_atom_site_label_1
_geom_bond_atom_site_label_2
_geom_bond_distance
Zn1 N1 2.0957(13)
Zn1 N3 2.1874(13)
Zn1 N2 2.1897(13)
Zn1 Cl1 2.2622(4)
Zn1 Cl2 2.2767(4)
N1 C29 1.333(2)
N1 C30 1.335(2)
N2 C36 1.332(2)
N2 C32 1.348(2)
N3 C41 1.338(2)
N3 C37 1.344(2)
B1 C19 1.575(2)
B1 C1 1.577(2)
B1 C10 1.579(2)
C1 C2 1.413(2)
C1 C6 1.414(2)
C2 C3 1.393(3)
C2 C7 1.516(2)
C3 C4 1.389(3)
C4 C5 1.388(3)
C4 C8 1.507(2)
C5 C6 1.394(2)
C6 C9 1.511(2)
C10 C15 1.411(2)
C10 C11 1.413(2)
C11 C12 1.396(2)
C11 C16 1.507(2)
C12 C13 1.388(2)
C13 C14 1.391(2)
C13 C17 1.511(2)
C14 C15 1.393(2)
C15 C18 1.515(2)
C19 C24 1.401(2)
C19 C20 1.411(2)
C20 C21 1.402(2)
C20 C25 1.437(2)
C21 C22 1.385(2)
C22 C23 1.383(3)
C23 C24 1.387(3)
C25 C26 1.197(2)
C26 C27 1.431(2)
C27 C28 1.395(2)
C27 C31 1.400(2)
C28 C29 1.387(2)
C29 C32 1.484(2)
C30 C31 1.384(2)
C30 C37 1.483(2)
C32 C33 1.384(2)
C33 C34 1.386(2)
C34 C35 1.382(2)
C35 C36 1.388(2)
C37 C38 1.387(2)
C38 C39 1.382(2)
C39 C40 1.383(2)
C40 C41 1.386(2)
